data_1505047
loop_
_publ_author_name
'Alberti, A.'
'Cruciani, G.'
'Galli, E.'
'Millini, R.'
'Zanardi, S.'

_publ_section_title
;
 In Situ X-ray Single-Crystal Study on the Dehydration Mechanism in the
 Monoclinic Polytype of Tschernichite, the Mineral Analog of Zeolite Beta
;
_journal_issue 12
_journal_name_full 'Journal of Physical Chemistry C'
_journal_page_first 4503
_journal_paper_doi 10.1021/jp065145s
_journal_volume 111
_journal_year 2007
_chemical_formula_moiety 'Ca1.99 Mg0.10 Na0.20 K0.08 Ba0.01 H24.2 O12.1 Al4.50 Si11.50 O32'
_chemical_formula_sum 'Ca1.9 Mg0.17 O44.11 Si16'
_chemical_formula_weight 1243.53
_chemical_name_systematic
;
 ?
;
_space_group_IT_number 15
_symmetry_cell_setting monoclinic
_symmetry_space_group_name_Hall '-C 2yc'
_symmetry_space_group_name_H-M 'C 1 2/c 1'
_atom_sites_solution_hydrogens geom
_atom_sites_solution_primary direct
_atom_sites_solution_secondary difmap
_audit_creation_method SHELXL-97
_cell_angle_alpha 90.00
_cell_angle_beta 114.330(10)
_cell_angle_gamma 90.00
_cell_formula_units_Z 4
_cell_length_a 17.9820(10)
_cell_length_b 17.9850(10)
_cell_length_c 14.6190(10)
_cell_measurement_reflns_used 6348
_cell_measurement_temperature 298(2)
_cell_measurement_theta_max 30.18
_cell_measurement_theta_min 1.53
_cell_volume 4308.0(6)
_computing_structure_refinement 'SHELXL-97 (Sheldrick, 1997)'
_diffrn_ambient_temperature 298(2)
_diffrn_detector_area_resol_mean 9
_diffrn_measured_fraction_theta_full 0.992
_diffrn_measured_fraction_theta_max 0.992
_diffrn_measurement_device '95mm CCD camera on \k-goniostat'
_diffrn_measurement_device_type KappaCCD
_diffrn_measurement_method CCD
_diffrn_radiation_monochromator 'horizonally mounted graphite crystal'
_diffrn_radiation_source 'fine-focus sealed tube'
_diffrn_radiation_type MoK\a
_diffrn_radiation_wavelength 0.71073
_diffrn_reflns_av_R_equivalents 0.1543
_diffrn_reflns_av_sigmaI/netI 0.1095
_diffrn_reflns_limit_h_max 25
_diffrn_reflns_limit_h_min -25
_diffrn_reflns_limit_k_max 25
_diffrn_reflns_limit_k_min -25
_diffrn_reflns_limit_l_max 20
_diffrn_reflns_limit_l_min -20
_diffrn_reflns_number 23782
_diffrn_reflns_theta_full 30.18
_diffrn_reflns_theta_max 30.18
_diffrn_reflns_theta_min 1.53
_exptl_absorpt_coefficient_mu 0.824
_exptl_absorpt_correction_T_max 1.0
_exptl_absorpt_correction_T_min 0.8
_exptl_absorpt_correction_type multi-scan
_exptl_absorpt_process_details none
_exptl_crystal_colour colourless
_exptl_crystal_density_diffrn 1.1546
_exptl_crystal_density_method 'not measured'
_exptl_crystal_description 'truncated piramid'
_exptl_crystal_F_000 2449
_exptl_crystal_size_max 0.36
_exptl_crystal_size_mid 0.29
_exptl_crystal_size_min 0.06
_refine_diff_density_max 3.977
_refine_diff_density_min -1.458
_refine_diff_density_rms 0.439
_refine_ls_extinction_method none
_refine_ls_goodness_of_fit_ref 1.077
_refine_ls_hydrogen_treatment mixed
_refine_ls_matrix_type full
_refine_ls_number_parameters 324
_refine_ls_number_reflns 6348
_refine_ls_number_restraints 0
_refine_ls_restrained_S_all 1.077
_refine_ls_R_factor_all 0.2010
_refine_ls_R_factor_gt 0.1381
_refine_ls_shift/su_max 0.200
_refine_ls_shift/su_mean 0.200
_refine_ls_structure_factor_coef Fsqd
_refine_ls_weighting_details 'calc w=1/[\s^2^(Fo^2^)+(0.2473P)^2^+86.0612P] where P=(Fo^2^+2Fc^2^)/3'
_refine_ls_weighting_scheme calc
_refine_ls_wR_factor_gt 0.3695
_refine_ls_wR_factor_ref 0.4210
_reflns_number_gt 3990
_reflns_number_total 6348
_reflns_threshold_expression >4sigma(I)
_cod_data_source_file jp065145ssi20061211_010435.cif
_cod_data_source_block betart
_cod_original_cell_volume 4308.0(4)
_cod_original_sg_symbol_H-M 'C 2/c'
_cod_original_formula_sum 'Ca1.90 Mg0.17 O44.11 Si16'
_cod_database_code 1505047

loop_
_symmetry_equiv_pos_as_xyz
'x, y, z'
'-x, y, -z+1/2'
'x+1/2, y+1/2, z'
'-x+1/2, y+1/2, -z+1/2'
'-x, -y, -z'
'x, -y, z-1/2'
'-x+1/2, -y+1/2, -z'
'x+1/2, -y+1/2, z-1/2'

loop_
_atom_site_label
_atom_site_type_symbol
_atom_site_fract_x
_atom_site_fract_y
_atom_site_fract_z
_atom_site_U_iso_or_equiv
_atom_site_adp_type
_atom_site_occupancy
_atom_site_symmetry_multiplicity
_atom_site_calc_flag
_atom_site_refinement_flags
Si1 Si 0.17104(10) 0.83390(10) 0.88809(12) 0.0167(3) Uani 1 1 d .
Si2 Si 0.20723(10) 0.54324(9) 0.11460(12) 0.0167(4) Uani 1 1 d .
Si3 Si 0.19289(10) 0.41845(11) 0.25082(13) 0.0183(4) Uani 1 1 d .
Si4 Si 0.39375(11) 0.01891(11) 0.61362(13) 0.0203(4) Uani 1 1 d .
Si5 Si 0.51979(10) 0.14533(11) 0.61371(12) 0.0199(4) Uani 1 1 d .
Si6 Si 0.5000 0.27500(14) 0.7500 0.0181(5) Uani 1 2 d S
Si7 Si 0.29720(10) 0.29227(9) 0.38914(12) 0.0159(3) Uani 1 1 d .
Si8 Si 0.41928(9) 0.16926(10) 0.38633(13) 0.0169(3) Uani 1 1 d .
Si9 Si 0.5000 0.11073(14) 0.2500 0.0178(5) Uani 1 2 d S
O1 O 0.2082(3) 0.9164(3) 0.8763(4) 0.0319(12) Uani 1 1 d .
O2 O 0.5782(4) 0.3312(3) 0.7999(5) 0.0387(15) Uani 1 1 d .
O3 O 0.2240(3) 0.7665(3) 0.8717(5) 0.0362(14) Uani 1 1 d .
O4 O 0.6686(3) 0.3332(3) 0.9999(3) 0.0305(12) Uani 1 1 d .
O5 O 0.2343(3) 0.4814(3) 0.2042(4) 0.0398(15) Uani 1 1 d .
O6 O 0.1465(3) 0.6026(3) 0.1320(5) 0.0384(14) Uani 1 1 d .
O7 O 0.1652(3) 0.5004(3) 0.0064(3) 0.0295(12) Uani 1 1 d .
O8 O 0.1700(4) 0.4551(4) 0.3363(4) 0.0419(15) Uani 1 1 d .
O9 O 0.2657(3) 0.3564(4) 0.3018(4) 0.0369(14) Uani 1 1 d .
O10 O 0.1135(3) 0.3819(4) 0.1575(4) 0.0384(15) Uani 1 1 d .
O11 O 0.4619(4) 0.0809(4) 0.6266(4) 0.0465(16) Uani 1 1 d .
O12 O 0.0656(4) 0.5603(4) 0.3414(5) 0.0420(16) Uani 1 1 d .
O13 O 0.5092(4) 0.2255(3) 0.6631(4) 0.0406(15) Uani 1 1 d .
O14 O 0.4988(3) 0.1634(3) 0.4946(3) 0.0253(11) Uani 1 1 d .
O15 O 0.3759(3) 0.2504(3) 0.3785(4) 0.0365(13) Uani 1 1 d .
O16 O 0.4516(3) 0.1678(3) 0.2966(4) 0.0336(12) Uani 1 1 d .
Ca1 Ca 0.14260(19) 0.3588(2) 0.0005(2) 0.031 Uani 0.465(5) 1 d P
Ca2 Ca 0.3082(12) 0.5238(11) 0.0014(15) 0.026 Uiso 0.074(4) 1 d P
Ca3 Ca 0.4736(11) 0.6903(11) 0.0014(14) 0.022 Uiso 0.070(4) 1 d P
Ca4 Ca 0.0101(7) 0.0247(7) -0.0295(13) 0.110 Uani 0.257(7) 1 d P
Ca5 Ca 0.414(3) 0.311(3) 0.191(4) 0.118 Uiso 0.094(9) 1 d P
Mg Mg 0.3601(11) 0.2514(11) 0.2492(14) 0.006 Uiso 0.084(5) 1 d P
W1 O 0.1569(14) 0.2335(14) 0.1046(18) 0.073 Uiso 0.42(2) 1 d P
W2 O 0.1162(11) 0.2543(11) -0.1096(15) 0.056 Uiso 0.386(17) 1 d P
W3 O 0.2869(13) 0.3505(13) 0.1158(16) 0.032 Uiso 0.250(14) 1 d P
W4 O 0.2357(11) 0.3799(11) -0.1091(14) 0.104 Uiso 0.68(2) 1 d P
W5 O 0.129(3) 0.088(3) -0.127(4) 0.238 Uiso 0.52(3) 1 d P
W6 O 0.020(3) -0.149(3) 0.154(4) 0.270 Uiso 0.65(4) 1 d P
W7 O 0.014(2) 0.131(2) 0.028(3) 0.208 Uiso 0.71(3) 1 d P
W9 O 0.141(2) 0.018(2) -0.012(3) 0.177 Uiso 0.64(3) 1 d P
W10 O 0.0904(18) -0.0141(18) 0.191(2) 0.254 Uiso 0.94(3) 1 d P
X11 O 0.0076(12) -0.0005(11) -0.1082(15) 0.004 Uiso 0.158(10) 1 d P
X12 O 0.2033(12) 0.2037(12) 0.0141(15) 0.048 Uiso 0.352(16) 1 d P
X13 O 0.154(3) 0.155(3) -0.007(4) 0.099 Uiso 0.24(2) 1 d P
X14 O 0.150(2) 0.197(3) 0.116(3) 0.104 Uiso 0.34(3) 1 d P

loop_
_atom_site_aniso_label
_atom_site_aniso_U_11
_atom_site_aniso_U_22
_atom_site_aniso_U_33
_atom_site_aniso_U_23
_atom_site_aniso_U_13
_atom_site_aniso_U_12
Si1 0.0170(6) 0.0181(7) 0.0158(6) 0.0023(6) 0.0075(5) 0.0037(6)
Si2 0.0168(6) 0.0141(7) 0.0191(7) 0.0012(6) 0.0073(5) -0.0028(6)
Si3 0.0184(6) 0.0212(7) 0.0149(6) 0.0053(6) 0.0065(5) -0.0020(6)
Si4 0.0217(7) 0.0241(8) 0.0126(6) 0.0030(6) 0.0047(6) -0.0076(7)
Si5 0.0178(7) 0.0270(9) 0.0114(6) 0.0029(6) 0.0025(5) -0.0067(7)
Si6 0.0200(9) 0.0190(11) 0.0139(9) 0.000 0.0055(8) 0.000
Si7 0.0192(6) 0.0147(7) 0.0148(6) 0.0028(5) 0.0080(5) -0.0013(6)
Si8 0.0159(6) 0.0178(7) 0.0205(7) -0.0001(6) 0.0110(5) 0.0026(6)
Si9 0.0185(9) 0.0208(11) 0.0176(9) 0.000 0.0110(7) 0.000
O1 0.029(2) 0.025(2) 0.044(3) 0.004(2) 0.0168(19) -0.005(2)
O2 0.037(3) 0.035(3) 0.039(3) -0.004(2) 0.010(2) -0.013(2)
O3 0.036(2) 0.025(2) 0.048(3) 0.003(2) 0.018(2) 0.009(2)
O4 0.038(2) 0.039(3) 0.0140(18) 0.0015(19) 0.0099(17) 0.004(2)
O5 0.036(2) 0.038(3) 0.043(3) 0.021(2) 0.014(2) -0.002(2)
O6 0.031(2) 0.029(3) 0.061(3) 0.000(2) 0.025(2) 0.006(2)
O7 0.032(2) 0.036(3) 0.0120(18) -0.0040(18) -0.0005(17) 0.000(2)
O8 0.048(3) 0.051(4) 0.036(2) -0.006(2) 0.027(2) 0.002(3)
O9 0.036(2) 0.041(3) 0.037(3) 0.011(2) 0.019(2) 0.007(2)
O10 0.033(2) 0.049(3) 0.027(2) -0.012(2) 0.007(2) -0.014(2)
O11 0.043(3) 0.058(4) 0.031(3) 0.002(3) 0.009(2) -0.026(3)
O12 0.041(3) 0.041(3) 0.040(3) 0.009(3) 0.013(2) 0.004(3)
O13 0.055(3) 0.036(3) 0.033(2) -0.010(2) 0.021(2) 0.003(3)
O14 0.029(2) 0.034(3) 0.0108(16) 0.0021(17) 0.0057(15) -0.009(2)
O15 0.040(2) 0.031(3) 0.053(3) -0.006(2) 0.034(2) -0.001(2)
O16 0.048(2) 0.031(3) 0.036(2) 0.0019(19) 0.0306(18) 0.007(2)
Ca1 0.027 0.035 0.028 -0.002 0.009 -0.007
Ca4 0.050 0.094 0.154 -0.052 0.009 0.008

loop_
_atom_type_symbol
_atom_type_description
_atom_type_scat_dispersion_real
_atom_type_scat_dispersion_imag
_atom_type_scat_source
Si Si 0.0672 0.0654 'International Tables Vol C Tables 4.2.6.8 and 6.1.1.4'
O O 0.0106 0.0060 'International Tables Vol C Tables 4.2.6.8 and 6.1.1.4'
Ca Ca 0.2262 0.3064 'International Tables Vol C Tables 4.2.6.8 and 6.1.1.4'
Mg Mg 0.0486 0.0363 'International Tables Vol C Tables 4.2.6.8 and 6.1.1.4'
